data_1567948
loop_
_publ_author_name
'Hernandez, Jackson'
'Frontier, Alison'

_publ_section_title
;
 Alkynyl Prins Carbocyclization Cascades for the Synthesis of Linear-Fused
 Heterocyclic Ring Systems
;
_journal_name_full 'Chemical Science'
_journal_paper_doi 10.1039/D2SC04750K
_journal_year 2022
_chemical_absolute_configuration ad
_chemical_formula_moiety 'C27 H27 N O3 S'
_chemical_formula_sum 'C27 H27 N O3 S'
_chemical_formula_weight 445.55
_space_group_crystal_system monoclinic
_space_group_IT_number 7
_space_group_name_Hall 'P -2yc'
_space_group_name_H-M_alt 'P 1 c 1'
_atom_sites_solution_hydrogens geom
_atom_sites_solution_primary dual
_atom_sites_solution_secondary difmap
_audit_creation_date 2022-08-08
_audit_creation_method
;
Olex2 1.5
(compiled 2022.04.07 svn.rca3783a0 for OlexSys, GUI svn.r6498)
;
_audit_update_record
;
2022-08-08 deposited with the CCDC.	2022-11-04 downloaded from the CCDC.
;
_cell_angle_alpha 90
_cell_angle_beta 94.5220(10)
_cell_angle_gamma 90
_cell_formula_units_Z 2
_cell_length_a 12.17620(10)
_cell_length_b 11.57040(10)
_cell_length_c 7.98290(10)
_cell_measurement_reflns_used 25014
_cell_measurement_temperature 100.01(10)
_cell_measurement_theta_max 78.8700
_cell_measurement_theta_min 3.6380
_cell_volume 1121.158(19)
_computing_cell_refinement 'CrysAlisPro 1.171.42.64a (Rigaku OD, 2022)'
_computing_data_collection 'CrysAlisPro 1.171.42.64a (Rigaku OD, 2022)'
_computing_data_reduction 'CrysAlisPro 1.171.42.64a (Rigaku OD, 2022)'
_computing_molecular_graphics 'Olex2 1.5 (Dolomanov et al., 2009)'
_computing_publication_material 'Olex2 1.5 (Dolomanov et al., 2009)'
_computing_structure_refinement 'SHELXL 2019/2 (Sheldrick, 2015b)'
_computing_structure_solution 'SHELXT 2018/2 (Sheldrick, 2015a)'
_diffrn_ambient_environment N~2~
_diffrn_ambient_temperature 100.01(10)
_diffrn_detector 'Hybrid Pixel Array Detector'
_diffrn_detector_area_resol_mean 10.0000
_diffrn_detector_type HyPix
_diffrn_measured_fraction_theta_full 1.000
_diffrn_measured_fraction_theta_max 0.989
_diffrn_measurement_details
;
List of Runs (angles in degrees, time in seconds):

  # Type    Start    End  Width  t~exp~   \w     \q     \k     \f   Frames
#--------------------------------------------------------------------------
  1  \w    -14.00  28.00   0.50    0.23    --  -47.28  19.00-180.00   84
  2  \w    -14.00  28.00   0.50    0.23    --  -47.28  19.00-150.00   84
  3  \w    -14.00  28.00   0.50    0.23    --  -47.28  19.00-120.00   84
  4  \w    -14.00  28.00   0.50    0.23    --  -47.28  19.00 -30.00   84
  5  \w    -14.00  28.00   0.50    0.23    --  -47.28  19.00  60.00   84
  6  \w     25.00 119.00   0.50    0.23    --   47.28  77.00  60.00  188
  7  \w     25.00 119.00   0.50    0.23    --   47.28  77.00  30.00  188
  8  \w     32.00 119.00   0.50    0.23    --   47.28  57.00  30.00  174
  9  \w     25.00 119.00   0.50    0.23    --   47.28  77.00-180.00  188
 10  \w     32.00 119.00   0.50    0.23    --   47.28  57.00 -90.00  174
 11  \w     25.00 119.00   0.50    0.23    --   47.28  77.00 -60.00  188
 12  \w     32.00 119.00   0.50    0.23    --   47.28  57.00 150.00  174
 13  \w    101.00 178.00   0.50    0.91    --  113.25  45.00 150.00  154
 14  \w    101.00 178.00   0.50    0.91    --  113.25  30.00 150.00  154
 15  \w    101.00 178.00   0.50    0.91    --  113.25  30.00  90.00  154
 16  \w    100.00 178.00   0.50    0.91    --  113.25  15.00  30.00  156
 17  \w    100.00 178.00   0.50    0.91    --  113.25  15.00 -30.00  156
 18  \w    100.00 178.00   0.50    0.91    --  113.25  15.00-120.00  156
 19  \w     93.00 178.00   0.50    0.91    --  113.25 129.00-138.00  170
 20  \w     95.00 178.00   0.50    0.91    --  113.25 125.00-120.00  166
 21  \w     42.00  76.00   0.50    0.91    --  113.25 -61.00 120.00   68
 22  \w     42.00  76.00   0.50    0.91    --  113.25 -61.00 -30.00   68
 23  \w     42.00  76.00   0.50    0.91    --  113.25 -61.00 -90.00   68
 24  \w     42.00  76.00   0.50    0.91    --  113.25 -61.00-150.00   68
 25  \w     42.00 106.00   0.50    0.91    --  113.25 -94.00-120.00  128
 26  \w     43.00 104.00   0.50    0.23    --   47.28-141.00 -24.00  122
 27  \w     43.00 123.00   0.50    0.91    --  113.25-141.00 -24.00  160
 28  \w     42.00 106.00   0.50    0.91    --  113.25 -94.00 -30.00  128
 29  \w     44.00 111.00   0.50    0.91    --  113.25-125.00  60.00  134
 30  \w     43.00 114.00   0.50    0.91    --  113.25-129.00 147.00  142
 31  \w     42.00 106.00   0.50    0.91    --  113.25 -94.00 150.00  128
 32  \w     37.00  96.00   0.50    0.23    --   47.28-129.00 147.00  118
 33  \w    -47.00 -20.00   0.50    0.91    --  -91.75  45.00-150.00   54
 34  \w    -89.00 -15.00   0.50    0.23    --  -47.28 129.00-138.00  148
 35  \w    -98.00 -21.00   0.50    0.91    --  -91.75 141.00  33.00  154
 36  \w    -47.00 -20.00   0.50    0.91    --  -91.75  45.00-120.00   54
 37  \w   -163.00 -69.00   0.50    0.91    --  -91.75 -77.00 -90.00  188
 38  \w   -119.00 -63.00   0.50    0.23    --  -47.28-141.00 -24.00  112
 39  \w   -118.00 -71.00   0.50    0.23    --  -47.28-129.00 147.00   94
 40  \w   -162.00 -71.00   0.50    0.91    --  -91.75-129.00 147.00  182
 41  \w    -61.00 -30.00   0.50    0.91    --  -91.75 143.00 -57.00   62
 42  \w    -78.00 -36.00   0.50    0.23    --  -47.28 -37.00 -30.00   84
 43  \w    -60.00 -35.00   0.50    0.23    --  -47.28 -37.00  30.00   50
 44  \w     65.00  95.00   0.50    0.23    --   47.28  19.00 120.00   60
 45  \w     25.00  50.00   0.50    0.23    --   47.28  77.00 150.00   50
 46  \w     25.00  53.00   0.50    0.23    --   47.28  77.00-120.00   56
 47  \w     26.00  52.00   0.50    0.23    --   47.28  77.00   0.00   52
 48  \w     35.00  63.00   0.50    0.23    --   47.28  19.00 120.00   56
 49  \w     35.00  62.00   0.50    0.23    --   47.28  57.00  90.00   54
 50  \w     28.00  54.00   0.50    0.23    --   47.28  77.00  90.00   52
 51  \w     33.00  60.00   0.50    0.23    --   47.28  57.00-180.00   54
 52  \w    -98.00 -72.00   0.50    0.91    --  -91.75 -73.00  69.08   52
 53  \w    -95.00 -69.00   0.50    0.91    --  -91.75 -77.00 150.00   52
 54  \w    -96.00 -70.00   0.50    0.91    --  -91.75 -77.00 120.00   52
 55  \w    -95.00 -69.00   0.50    0.91    --  -91.75 -77.00  30.00   52
 56  \w    -97.00 -71.00   0.50    0.91    --  -91.75 -77.00-161.45   52
 57  \w   -101.00 -71.00   0.50    0.91    --  -91.75 -75.00  42.83   60
 58  \w   -101.00 -75.00   0.50    0.91    --  -91.75 -62.00 -88.98   52
 59  \w    -95.00 -69.00   0.50    0.91    --  -91.75 -76.00-116.90   52
 60  \w   -102.00 -76.00   0.50    0.91    --  -91.75 -59.00-124.29   52
 61  \w    -94.00 -69.00   0.50    0.91    --  -91.75 -76.00 138.08   50
 62  \w    -94.00 -69.00   0.50    0.91    --  -91.75 -76.00-132.50   50
 63  \w    -95.00 -69.00   0.50    0.91    --  -91.75 -76.00  16.89   52
 64  \w    -97.00 -71.00   0.50    0.91    --  -91.75 -71.00 -30.41   52
 65  \w    -97.00 -71.00   0.50    0.91    --  -91.75 -77.00 -30.00   52
 66  \w    -99.00 -73.00   0.50    0.91    --  -91.75 -67.00 -56.90   52
 67  \w   -110.00 -69.00   0.50    0.91    --  -91.75 -77.00 -60.00   82
 68  \w   -142.00-116.00   0.50    0.91    --  -91.75 -77.00  90.00   52
 69  \w    -95.00 -69.00   0.50    0.91    --  -91.75 -77.00-150.00   52
 70  \w    -94.00 -69.00   0.50    0.91    --  -91.75 -77.00  90.00   50
 71  \w    -94.00 -69.00   0.50    0.91    --  -91.75 -77.00   0.00   50
 72  \w    -95.00 -69.00   0.50    0.91    --  -91.75 -77.00-180.00   52
 73  \w   -138.00-112.00   0.50    0.91    --  -91.75 -76.00 138.08   52
 74  \w    -95.00 -70.00   0.50    0.91    --  -91.75 -74.00  65.37   50
 75  \w    -95.00 -69.00   0.50    0.91    --  -91.75 -76.00 165.37   52
 76  \w    -94.00 -69.00   0.50    0.91    --  -91.75 -76.00 105.94   50
 77  \w   -101.00 -75.00   0.50    0.91    --  -91.75 -62.00 -31.82   52
 78  \w    -97.00 -71.00   0.50    0.91    --  -91.75 -77.00  60.00   52
 79  \w     45.00  71.00   0.50    0.91    --  113.25-125.00 120.00   52
 80  \w    138.00 168.00   0.50    0.91    --  113.25 143.00 -57.00   60
 81  \w     97.00 131.00   0.50    0.91    --  113.25  61.00-120.00   68
 82  \w    153.00 178.00   0.50    0.91    --  113.25  77.00 150.00   50
 83  \w    109.00 135.00   0.50    0.91    --  113.25 143.00 -57.00   52
 84  \w     98.00 131.00   0.50    0.91    --  113.25  61.00-180.00   66
 85  \w     91.00 121.00   0.50    0.91    --  113.25  77.00 150.00   60
 86  \w    100.00 146.00   0.50    0.91    --  113.25  61.00 -60.00   92
 87  \w    141.00 174.00   0.50    0.91    --  113.25  77.00  90.00   66
 88  \w     42.00  92.00   0.50    0.91    --  113.25 -94.00-150.00  100
 89  \w     92.00 147.00   0.50    0.91    --  113.25  77.00-150.00  110
 90  \w    102.00 137.00   0.50    0.91    --  113.25  45.00  90.00   70
 91  \w     92.00 131.00   0.50    0.91    --  113.25  77.00   0.00   78
 92  \w     91.00 117.00   0.50    0.91    --  113.25  77.00  90.00   52
 93  \w     91.00 122.00   0.50    0.91    --  113.25  77.00-180.00   62
 94  \w     91.00 117.00   0.50    0.91    --  113.25  77.00 120.00   52
 95  \w    135.00 163.00   0.50    0.91    --  113.25  77.00 120.00   56
 96  \w     81.00 107.00   0.50    0.91    --  113.25-125.00  30.00   52
 97  \w     98.00 127.00   0.50    0.91    --  113.25  61.00-150.00   58
 98  \w     48.00  75.00   0.50    0.91    --  113.25-125.00  30.00   54
 99  \w    153.00 178.00   0.50    0.91    --  113.25  61.00   0.00   50
100  \w    134.00 164.00   0.50    0.91    --  113.25  77.00  30.00   60
101  \w     91.00 128.00   0.50    0.91    --  113.25  77.00  30.00   74
102  \w     97.00 135.00   0.50    0.91    --  113.25  61.00   0.00   76
103  \w    141.00 172.00   0.50    0.91    --  113.25  61.00 -30.00   62
104  \w     98.00 141.00   0.50    0.91    --  113.25  77.00-120.00   86
105  \w    103.00 131.00   0.50    0.91    --  113.25  61.00 -30.00   56
106  \w     48.00  75.00   0.50    0.91    --  113.25 -77.00-120.00   54
107  \w    134.00 160.00   0.50    0.91    --  113.25  77.00 -90.00   52
108  \w    131.00 177.00   0.50    0.91    --  113.25  77.00 -60.00   92
109  \w     92.00 118.00   0.50    0.91    --  113.25  77.00 -90.00   52
110  \w     92.00 118.00   0.50    0.91    --  113.25  77.00 -60.00   52
111  \w     99.00 126.00   0.50    0.91    --  113.25  61.00 150.00   54
112  \w    102.00 128.00   0.50    0.91    --  113.25  61.00  60.00   52
113  \w     87.00 114.00   0.50    0.91    --  113.25 -77.00-120.00   54
114  \w     43.00  86.00   0.50    0.91    --  113.25 -94.00  60.00   86
115  \w     76.00 103.00   0.50    0.91    --  113.25-125.00 120.00   54
116  \w    150.00 176.00   0.50    0.91    --  113.25  61.00-180.00   52
117  \w     42.00  67.00   0.50    0.91    --  113.25 -61.00  30.00   50
;
_diffrn_measurement_device 'four-circle diffractometer'
_diffrn_measurement_device_type 'XtaLAB Synergy, Dualflex, HyPix'
_diffrn_measurement_method '\w scans'
_diffrn_orient_matrix_type 'CrysAlisPro convention (1999,Acta A55,543-557)'
_diffrn_orient_matrix_UB_11 0.0102226000
_diffrn_orient_matrix_UB_12 -0.1325632000
_diffrn_orient_matrix_UB_13 0.0109854000
_diffrn_orient_matrix_UB_21 -0.1262828000
_diffrn_orient_matrix_UB_22 -0.0111305000
_diffrn_orient_matrix_UB_23 -0.0255024000
_diffrn_orient_matrix_UB_31 0.0072382000
_diffrn_orient_matrix_UB_32 -0.0060622000
_diffrn_orient_matrix_UB_33 -0.1915817000
_diffrn_radiation_monochromator mirror
_diffrn_radiation_probe x-ray
_diffrn_radiation_type 'Cu K\a'
_diffrn_radiation_wavelength 1.54184
_diffrn_reflns_av_R_equivalents 0.0717
_diffrn_reflns_av_unetI/netI 0.0369
_diffrn_reflns_Laue_measured_fraction_full 1.000
_diffrn_reflns_Laue_measured_fraction_max 0.989
_diffrn_reflns_limit_h_max 15
_diffrn_reflns_limit_h_min -15
_diffrn_reflns_limit_k_max 14
_diffrn_reflns_limit_k_min -14
_diffrn_reflns_limit_l_max 8
_diffrn_reflns_limit_l_min -9
_diffrn_reflns_number 34948
_diffrn_reflns_point_group_measured_fraction_full 0.948
_diffrn_reflns_point_group_measured_fraction_max 0.927
_diffrn_reflns_theta_full 74.504
_diffrn_reflns_theta_max 80.188
_diffrn_reflns_theta_min 3.641
_diffrn_source 'micro-focus sealed X-ray tube'
_diffrn_source_type 'PhotonJet (Cu) X-ray Source'
_exptl_absorpt_coefficient_mu 1.516
_exptl_absorpt_correction_T_max 1.00000
_exptl_absorpt_correction_T_min 0.62538
_exptl_absorpt_correction_type multi-scan
_exptl_absorpt_process_details
;
CrysAlisPro 1.171.42.64a (Rigaku Oxford Diffraction, 2022)
Empirical absorption correction using spherical harmonics,
implemented in SCALE3 ABSPACK scaling algorithm.
;
_exptl_crystal_colour colourless
_exptl_crystal_colour_primary colourless
_exptl_crystal_density_diffrn 1.320
_exptl_crystal_description needle
_exptl_crystal_F_000 472
_exptl_crystal_size_max 0.489
_exptl_crystal_size_mid 0.09
_exptl_crystal_size_min 0.018
_refine_diff_density_max 0.383
_refine_diff_density_min -0.464
_refine_diff_density_rms 0.051
_refine_ls_abs_structure_details
;
 Flack x determined using 1972 quotients [(I+)-(I-)]/[(I+)+(I-)]
 (Parsons, Flack and Wagner, Acta Cryst. B69 (2013) 249-259).
;
_refine_ls_abs_structure_Flack -0.002(16)
_refine_ls_extinction_method none
_refine_ls_goodness_of_fit_ref 1.097
_refine_ls_hydrogen_treatment constr
_refine_ls_matrix_type full
_refine_ls_number_parameters 290
_refine_ls_number_reflns 4549
_refine_ls_number_restraints 2
_refine_ls_restrained_S_all 1.097
_refine_ls_R_factor_all 0.0450
_refine_ls_R_factor_gt 0.0438
_refine_ls_shift/su_max 0.000
_refine_ls_shift/su_mean 0.000
_refine_ls_structure_factor_coef Fsqd
_refine_ls_weighting_details 'w=1/[\s^2^(Fo^2^)+(0.0806P)^2^+0.2718P] where P=(Fo^2^+2Fc^2^)/3'
_refine_ls_weighting_scheme calc
_refine_ls_wR_factor_gt 0.1208
_refine_ls_wR_factor_ref 0.1219
_reflns_Friedel_coverage 0.870
_reflns_Friedel_fraction_full 0.895
_reflns_Friedel_fraction_max 0.865
_reflns_number_gt 4400
_reflns_number_total 4549
_reflns_threshold_expression 'I > 2\s(I)'
_cod_data_source_file d2sc04750k2.cif
_cod_data_source_block frojjh31
_cod_database_code 1567948
_shelx_shelxl_version_number 2019/2
_shelx_space_group_comment
;
The symmetry employed for this shelxl refinement is uniquely defined
by the following loop, which should always be used as a source of
symmetry information in preference to the above space-group names.
They are only intended as comments.
;
_shelx_estimated_absorpt_t_max 0.973
_shelx_estimated_absorpt_t_min 0.524
_olex2_refinement_description
;
1. Fixed Uiso
 At 1.2 times of:
  All C(H) groups, All C(H,H) groups
 At 1.5 times of:
  All C(H,H,H) groups
2.a Ternary CH refined with riding coordinates:
 C5(H5)
2.b Secondary CH2 refined with riding coordinates:
 C1(H1A,H1B), C2(H2A,H2B), C3(H3A,H3B), C6(H6A,H6B), C7(H7A,H7B)
2.c Aromatic/amide H refined with riding coordinates:
 C9(H9), C10(H10), C11(H11), C12(H12), C16(H16), C17(H17), C18(H18), C19(H19),
 C20(H20), C22(H22), C23(H23), C25(H25), C26(H26)
2.d Idealised Me refined as rotating group:
 C27(H27A,H27B,H27C)
;
_olex2_submission_original_sample_id frojjh31
_olex2_submission_special_instructions 'No special instructions were received'
_oxdiff_exptl_absorpt_empirical_details
;
Empirical correction (ABSPACK) includes:
- Absorption correction using spherical harmonics
- Frame scaling
;
_oxdiff_exptl_absorpt_empirical_full_max 1.611
_oxdiff_exptl_absorpt_empirical_full_min 0.519

loop_
_space_group_symop_operation_xyz
'x, y, z'
'x, -y, z+1/2'

loop_
_atom_site_label
_atom_site_type_symbol
_atom_site_fract_x
_atom_site_fract_y
_atom_site_fract_z
_atom_site_U_iso_or_equiv
_atom_site_adp_type
_atom_site_occupancy
_atom_site_site_symmetry_order
_atom_site_calc_flag
_atom_site_refinement_flags_posn
_atom_site_refinement_flags_adp
_atom_site_refinement_flags_occupancy
_atom_site_disorder_assembly
_atom_site_disorder_group
S1 S 0.28380(6) 0.69961(7) 0.98047(9) 0.0275(2) Uani 1 1 d . . . . .
O1 O 0.61703(19) 0.6078(2) 1.2630(3) 0.0277(5) Uani 1 1 d . . . . .
O2 O 0.2840(2) 0.7931(2) 0.8631(3) 0.0338(6) Uani 1 1 d . . . . .
O3 O 0.2313(2) 0.5933(2) 0.9313(3) 0.0345(6) Uani 1 1 d . . . . .
N1 N 0.4130(2) 0.6656(2) 1.0382(4) 0.0274(6) Uani 1 1 d . . . . .
C1 C 0.5354(3) 0.5269(3) 1.1999(4) 0.0284(7) Uani 1 1 d . . . . .
H1A H 0.533471 0.460968 1.278725 0.034 Uiso 1 1 calc R U . . .
H1B H 0.555358 0.496563 1.090343 0.034 Uiso 1 1 calc R U . . .
C2 C 0.4228(3) 0.5818(3) 1.1780(4) 0.0291(7) Uani 1 1 d . . . . .
H2A H 0.366634 0.520614 1.156847 0.035 Uiso 1 1 calc R U . . .
H2B H 0.407633 0.621741 1.283479 0.035 Uiso 1 1 calc R U . . .
C3 C 0.4959(3) 0.7613(3) 1.0499(4) 0.0247(6) Uani 1 1 d . . . . .
H3A H 0.503606 0.791187 1.166383 0.030 Uiso 1 1 calc R U . . .
H3B H 0.469494 0.825297 0.974930 0.030 Uiso 1 1 calc R U . . .
C4 C 0.6071(3) 0.7210(3) 1.0010(4) 0.0241(6) Uani 1 1 d . . . . .
C5 C 0.6787(3) 0.6550(3) 1.1347(4) 0.0251(6) Uani 1 1 d . . . . .
H5 H 0.714666 0.589607 1.078136 0.030 Uiso 1 1 calc R U . . .
C6 C 0.7690(3) 0.7289(3) 1.2227(5) 0.0317(7) Uani 1 1 d . . . . .
H6A H 0.819587 0.678859 1.293649 0.038 Uiso 1 1 calc R U . . .
H6B H 0.735547 0.785132 1.297142 0.038 Uiso 1 1 calc R U . . .
C7 C 0.8347(3) 0.7943(3) 1.0964(5) 0.0325(8) Uani 1 1 d . . . . .
H7A H 0.795130 0.866267 1.062151 0.039 Uiso 1 1 calc R U . . .
H7B H 0.907445 0.816130 1.151518 0.039 Uiso 1 1 calc R U . . .
C8 C 0.8515(3) 0.7230(3) 0.9419(5) 0.0295(7) Uani 1 1 d . . . . .
C9 C 0.9534(3) 0.6766(4) 0.9144(5) 0.0339(8) Uani 1 1 d . . . . .
H9 H 1.014155 0.691249 0.993652 0.041 Uiso 1 1 calc R U . . .
C10 C 0.9692(3) 0.6092(3) 0.7744(5) 0.0358(8) Uani 1 1 d . . . . .
H10 H 1.038858 0.574921 0.761298 0.043 Uiso 1 1 calc R U . . .
C11 C 0.8818(3) 0.5925(3) 0.6535(5) 0.0317(7) Uani 1 1 d . . . . .
H11 H 0.892189 0.548523 0.555452 0.038 Uiso 1 1 calc R U . . .
C12 C 0.7796(3) 0.6403(3) 0.6766(4) 0.0272(6) Uani 1 1 d . . . . .
H12 H 0.720757 0.630625 0.592327 0.033 Uiso 1 1 calc R U . . .
C13 C 0.7619(3) 0.7025(3) 0.8225(4) 0.0258(7) Uani 1 1 d . . . . .
C14 C 0.6483(3) 0.7418(3) 0.8523(4) 0.0239(6) Uani 1 1 d . . . . .
C15 C 0.5889(3) 0.8034(3) 0.7081(4) 0.0243(6) Uani 1 1 d . . . . .
C16 C 0.4800(3) 0.7780(3) 0.6532(4) 0.0273(7) Uani 1 1 d . . . . .
H16 H 0.442761 0.717140 0.704967 0.033 Uiso 1 1 calc R U . . .
C17 C 0.4253(3) 0.8412(3) 0.5231(4) 0.0298(7) Uani 1 1 d . . . . .
H17 H 0.350518 0.824174 0.488817 0.036 Uiso 1 1 calc R U . . .
C18 C 0.4790(3) 0.9281(3) 0.4439(4) 0.0331(7) Uani 1 1 d . . . . .
H18 H 0.441287 0.971238 0.355935 0.040 Uiso 1 1 calc R U . . .
C19 C 0.5891(3) 0.9522(3) 0.4939(4) 0.0316(7) Uani 1 1 d . . . . .
H19 H 0.626834 1.011133 0.438631 0.038 Uiso 1 1 calc R U . . .
C20 C 0.6436(3) 0.8901(3) 0.6243(4) 0.0271(7) Uani 1 1 d . . . . .
H20 H 0.718698 0.906598 0.656964 0.033 Uiso 1 1 calc R U . . .
C21 C 0.2196(3) 0.7500(3) 1.1581(4) 0.0279(7) Uani 1 1 d . . . . .
C22 C 0.1736(3) 0.6707(3) 1.2638(5) 0.0299(7) Uani 1 1 d . . . . .
H22 H 0.182381 0.590036 1.247356 0.036 Uiso 1 1 calc R U . . .
C23 C 0.1147(3) 0.7114(3) 1.3935(5) 0.0339(8) Uani 1 1 d . . . . .
H23 H 0.083532 0.657740 1.466395 0.041 Uiso 1 1 calc R U . . .
C24 C 0.1005(3) 0.8283(3) 1.4184(5) 0.0334(7) Uani 1 1 d . . . . .
C25 C 0.1513(3) 0.9065(3) 1.3150(5) 0.0328(7) Uani 1 1 d . . . . .
H25 H 0.144804 0.987147 1.334293 0.039 Uiso 1 1 calc R U . . .
C26 C 0.2106(3) 0.8681(3) 1.1856(5) 0.0305(7) Uani 1 1 d . . . . .
H26 H 0.244915 0.921784 1.116268 0.037 Uiso 1 1 calc R U . . .
C27 C 0.0303(4) 0.8704(4) 1.5539(6) 0.0457(10) Uani 1 1 d . . . . .
H27A H 0.064631 0.848029 1.664334 0.069 Uiso 1 1 calc R U . . .
H27B H -0.043196 0.835744 1.537393 0.069 Uiso 1 1 calc R U . . .
H27C H 0.023953 0.954761 1.547944 0.069 Uiso 1 1 calc R U . . .

loop_
_atom_site_aniso_label
_atom_site_aniso_U_11
_atom_site_aniso_U_22
_atom_site_aniso_U_33
_atom_site_aniso_U_23
_atom_site_aniso_U_13
_atom_site_aniso_U_12
S1 0.0255(3) 0.0357(4) 0.0209(4) 0.0016(3) -0.0003(3) 0.0012(3)
O1 0.0293(11) 0.0364(12) 0.0168(12) 0.0030(9) -0.0011(8) -0.0012(9)
O2 0.0312(12) 0.0452(14) 0.0246(14) 0.0086(10) 0.0008(10) 0.0054(10)
O3 0.0309(12) 0.0425(13) 0.0296(15) -0.0064(10) -0.0007(10) -0.0030(10)
N1 0.0282(14) 0.0286(13) 0.0254(16) 0.0026(10) 0.0018(11) -0.0007(10)
C1 0.0326(16) 0.0293(15) 0.0229(17) 0.0046(12) 0.0005(12) 0.0002(12)
C2 0.0302(16) 0.0336(16) 0.0240(18) 0.0053(12) 0.0045(13) -0.0012(12)
C3 0.0280(15) 0.0255(15) 0.0202(16) 0.0009(12) -0.0008(12) -0.0009(11)
C4 0.0278(15) 0.0246(13) 0.0192(17) -0.0007(11) -0.0028(12) -0.0025(11)
C5 0.0301(15) 0.0305(15) 0.0146(15) 0.0027(12) 0.0006(11) 0.0022(12)
C6 0.0318(16) 0.0416(18) 0.0208(18) -0.0009(14) -0.0037(13) -0.0041(14)
C7 0.0336(17) 0.0401(18) 0.023(2) 0.0010(13) -0.0026(14) -0.0068(13)
C8 0.0283(15) 0.0354(16) 0.0239(19) 0.0058(13) -0.0032(13) -0.0037(12)
C9 0.0262(16) 0.050(2) 0.0255(19) 0.0090(15) -0.0001(13) -0.0024(14)
C10 0.0272(15) 0.049(2) 0.032(2) 0.0093(16) 0.0053(14) 0.0044(14)
C11 0.0336(17) 0.0352(17) 0.0268(19) 0.0014(13) 0.0060(13) 0.0016(13)
C12 0.0298(15) 0.0306(15) 0.0208(17) 0.0012(12) 0.0001(12) -0.0014(12)
C13 0.0260(15) 0.0275(15) 0.0236(18) 0.0032(12) -0.0002(12) -0.0016(11)
C14 0.0275(14) 0.0255(14) 0.0180(16) -0.0020(11) -0.0018(11) -0.0015(11)
C15 0.0326(16) 0.0252(14) 0.0148(16) 0.0005(11) 0.0010(12) 0.0021(11)
C16 0.0321(16) 0.0313(15) 0.0182(17) 0.0000(12) 0.0001(12) 0.0009(12)
C17 0.0342(16) 0.0357(17) 0.0186(17) -0.0003(13) -0.0049(13) 0.0056(13)
C18 0.049(2) 0.0300(16) 0.0195(18) 0.0003(13) -0.0029(14) 0.0048(14)
C19 0.0483(19) 0.0253(14) 0.0210(17) 0.0035(12) 0.0010(13) 0.0005(13)
C20 0.0329(16) 0.0284(15) 0.0199(17) 0.0001(12) 0.0015(12) -0.0014(12)
C21 0.0237(14) 0.0363(17) 0.0231(18) 0.0025(13) -0.0023(11) 0.0006(12)
C22 0.0304(15) 0.0323(16) 0.0270(19) 0.0002(13) 0.0017(13) -0.0010(12)
C23 0.0336(17) 0.0404(18) 0.028(2) 0.0009(14) 0.0035(14) -0.0037(14)
C24 0.0328(18) 0.0444(18) 0.0223(18) -0.0030(14) -0.0014(13) -0.0018(14)
C25 0.0362(17) 0.0359(17) 0.0250(18) -0.0009(13) -0.0056(13) 0.0025(13)
C26 0.0302(16) 0.0343(17) 0.0259(18) 0.0050(13) -0.0045(12) 0.0003(13)
C27 0.054(2) 0.048(2) 0.037(2) -0.0118(17) 0.0110(18) -0.0039(18)

loop_
_atom_type_symbol
_atom_type_description
_atom_type_scat_dispersion_real
_atom_type_scat_dispersion_imag
_atom_type_scat_source
C C 0.0181 0.0091 'International Tables Vol C Tables 4.2.6.8 and 6.1.1.4'
H H 0.0000 0.0000 'International Tables Vol C Tables 4.2.6.8 and 6.1.1.4'
N N 0.0311 0.0180 'International Tables Vol C Tables 4.2.6.8 and 6.1.1.4'
O O 0.0492 0.0322 'International Tables Vol C Tables 4.2.6.8 and 6.1.1.4'
S S 0.3331 0.5567 'International Tables Vol C Tables 4.2.6.8 and 6.1.1.4'

loop_
_geom_angle_atom_site_label_1
_geom_angle_atom_site_label_2
_geom_angle_atom_site_label_3
_geom_angle
_geom_angle_site_symmetry_1
_geom_angle_site_symmetry_3
_geom_angle_publ_flag
O2 S1 N1 108.16(15) . . ?
O2 S1 C21 107.41(16) . . ?
O3 S1 O2 119.70(16) . . ?
O3 S1 N1 105.52(15) . . ?
O3 S1 C21 106.74(16) . . ?
N1 S1 C21 108.99(15) . . ?
C5 O1 C1 112.9(2) . . ?
C2 N1 S1 112.7(2) . . ?
C2 N1 C3 115.1(3) . . ?
C3 N1 S1 117.7(2) . . ?
O1 C1 H1A 109.3 . . ?
O1 C1 H1B 109.3 . . ?
O1 C1 C2 111.4(3) . . ?
H1A C1 H1B 108.0 . . ?
C2 C1 H1A 109.3 . . ?
C2 C1 H1B 109.3 . . ?
N1 C2 C1 112.5(3) . . ?
N1 C2 H2A 109.1 . . ?
N1 C2 H2B 109.1 . . ?
C1 C2 H2A 109.1 . . ?
C1 C2 H2B 109.1 . . ?
H2A C2 H2B 107.8 . . ?
N1 C3 H3A 109.3 . . ?
N1 C3 H3B 109.3 . . ?
N1 C3 C4 111.7(3) . . ?
H3A C3 H3B 107.9 . . ?
C4 C3 H3A 109.3 . . ?
C4 C3 H3B 109.3 . . ?
C3 C4 C5 116.6(3) . . ?
C14 C4 C3 125.2(3) . . ?
C14 C4 C5 118.2(3) . . ?
O1 C5 C4 112.9(3) . . ?
O1 C5 H5 108.0 . . ?
O1 C5 C6 106.6(3) . . ?
C4 C5 H5 108.0 . . ?
C6 C5 C4 113.2(3) . . ?
C6 C5 H5 108.0 . . ?
C5 C6 H6A 109.3 . . ?
C5 C6 H6B 109.3 . . ?
C5 C6 C7 111.6(3) . . ?
H6A C6 H6B 108.0 . . ?
C7 C6 H6A 109.3 . . ?
C7 C6 H6B 109.3 . . ?
C6 C7 H7A 109.2 . . ?
C6 C7 H7B 109.2 . . ?
H7A C7 H7B 107.9 . . ?
C8 C7 C6 112.2(3) . . ?
C8 C7 H7A 109.2 . . ?
C8 C7 H7B 109.2 . . ?
C9 C8 C7 121.4(3) . . ?
C9 C8 C13 118.8(4) . . ?
C13 C8 C7 119.7(3) . . ?
C8 C9 H9 119.1 . . ?
C8 C9 C10 121.9(4) . . ?
C10 C9 H9 119.1 . . ?
C9 C10 H10 120.3 . . ?
C9 C10 C11 119.3(3) . . ?
C11 C10 H10 120.3 . . ?
C10 C11 H11 120.1 . . ?
C12 C11 C10 119.8(3) . . ?
C12 C11 H11 120.1 . . ?
C11 C12 H12 119.5 . . ?
C11 C12 C13 120.9(3) . . ?
C13 C12 H12 119.5 . . ?
C8 C13 C14 121.2(3) . . ?
C12 C13 C8 119.1(3) . . ?
C12 C13 C14 119.6(3) . . ?
C4 C14 C13 120.1(3) . . ?
C4 C14 C15 125.0(3) . . ?
C15 C14 C13 114.9(3) . . ?
C16 C15 C14 122.2(3) . . ?
C16 C15 C20 118.4(3) . . ?
C20 C15 C14 119.4(3) . . ?
C15 C16 H16 119.7 . . ?
C15 C16 C17 120.7(3) . . ?
C17 C16 H16 119.7 . . ?
C16 C17 H17 119.8 . . ?
C18 C17 C16 120.4(3) . . ?
C18 C17 H17 119.8 . . ?
C17 C18 H18 120.2 . . ?
C17 C18 C19 119.6(3) . . ?
C19 C18 H18 120.2 . . ?
C18 C19 H19 119.9 . . ?
C20 C19 C18 120.1(3) . . ?
C20 C19 H19 119.9 . . ?
C15 C20 H20 119.7 . . ?
C19 C20 C15 120.7(3) . . ?
C19 C20 H20 119.7 . . ?
C22 C21 S1 119.5(3) . . ?
C26 C21 S1 119.7(3) . . ?
C26 C21 C22 120.7(3) . . ?
C21 C22 H22 120.5 . . ?
C23 C22 C21 119.0(3) . . ?
C23 C22 H22 120.5 . . ?
C22 C23 H23 119.4 . . ?
C24 C23 C22 121.2(4) . . ?
C24 C23 H23 119.4 . . ?
C23 C24 C25 118.8(4) . . ?
C23 C24 C27 120.3(4) . . ?
C25 C24 C27 120.9(4) . . ?
C24 C25 H25 119.5 . . ?
C26 C25 C24 121.0(3) . . ?
C26 C25 H25 119.5 . . ?
C21 C26 H26 120.4 . . ?
C25 C26 C21 119.2(3) . . ?
C25 C26 H26 120.4 . . ?
C24 C27 H27A 109.5 . . ?
C24 C27 H27B 109.5 . . ?
C24 C27 H27C 109.5 . . ?
H27A C27 H27B 109.5 . . ?
H27A C27 H27C 109.5 . . ?
H27B C27 H27C 109.5 . . ?

loop_
_geom_bond_atom_site_label_1
_geom_bond_atom_site_label_2
_geom_bond_distance
_geom_bond_site_symmetry_2
_geom_bond_publ_flag
S1 O2 1.432(3) . ?
S1 O3 1.427(3) . ?
S1 N1 1.651(3) . ?
S1 C21 1.771(4) . ?
O1 C1 1.428(4) . ?
O1 C5 1.426(4) . ?
N1 C2 1.476(4) . ?
N1 C3 1.496(4) . ?
C1 H1A 0.9900 . ?
C1 H1B 0.9900 . ?
C1 C2 1.509(4) . ?
C2 H2A 0.9900 . ?
C2 H2B 0.9900 . ?
C3 H3A 0.9900 . ?
C3 H3B 0.9900 . ?
C3 C4 1.511(4) . ?
C4 C5 1.528(4) . ?
C4 C14 1.347(5) . ?
C5 H5 1.0000 . ?
C5 C6 1.520(5) . ?
C6 H6A 0.9900 . ?
C6 H6B 0.9900 . ?
C6 C7 1.536(5) . ?
C7 H7A 0.9900 . ?
C7 H7B 0.9900 . ?
C7 C8 1.511(5) . ?
C8 C9 1.384(5) . ?
C8 C13 1.411(5) . ?
C9 H9 0.9500 . ?
C9 C10 1.388(6) . ?
C10 H10 0.9500 . ?
C10 C11 1.393(5) . ?
C11 H11 0.9500 . ?
C11 C12 1.388(5) . ?
C12 H12 0.9500 . ?
C12 C13 1.400(5) . ?
C13 C14 1.493(5) . ?
C14 C15 1.492(4) . ?
C15 C16 1.395(5) . ?
C15 C20 1.403(5) . ?
C16 H16 0.9500 . ?
C16 C17 1.396(5) . ?
C17 H17 0.9500 . ?
C17 C18 1.380(5) . ?
C18 H18 0.9500 . ?
C18 C19 1.397(5) . ?
C19 H19 0.9500 . ?
C19 C20 1.389(5) . ?
C20 H20 0.9500 . ?
C21 C22 1.394(5) . ?
C21 C26 1.390(5) . ?
C22 H22 0.9500 . ?
C22 C23 1.387(5) . ?
C23 H23 0.9500 . ?
C23 C24 1.380(5) . ?
C24 C25 1.402(6) . ?
C24 C27 1.511(6) . ?
C25 H25 0.9500 . ?
C25 C26 1.379(6) . ?
C26 H26 0.9500 . ?
C27 H27A 0.9800 . ?
C27 H27B 0.9800 . ?
C27 H27C 0.9800 . ?

loop_
_geom_torsion_atom_site_label_1
_geom_torsion_atom_site_label_2
_geom_torsion_atom_site_label_3
_geom_torsion_atom_site_label_4
_geom_torsion
_geom_torsion_site_symmetry_1
_geom_torsion_site_symmetry_2
_geom_torsion_site_symmetry_3
_geom_torsion_site_symmetry_4
_geom_torsion_publ_flag
S1 N1 C2 C1 164.6(2) . . . . ?
S1 N1 C3 C4 -146.0(2) . . . . ?
S1 C21 C22 C23 -174.1(3) . . . . ?
S1 C21 C26 C25 173.8(3) . . . . ?
O1 C1 C2 N1 70.2(4) . . . . ?
O1 C5 C6 C7 -174.5(3) . . . . ?
O2 S1 N1 C2 171.5(2) . . . . ?
O2 S1 N1 C3 33.7(3) . . . . ?
O2 S1 C21 C22 157.6(3) . . . . ?
O2 S1 C21 C26 -19.0(3) . . . . ?
O3 S1 N1 C2 -59.3(3) . . . . ?
O3 S1 N1 C3 163.0(2) . . . . ?
O3 S1 C21 C22 28.1(3) . . . . ?
O3 S1 C21 C26 -148.5(3) . . . . ?
N1 S1 C21 C22 -85.4(3) . . . . ?
N1 S1 C21 C26 98.0(3) . . . . ?
N1 C3 C4 C5 -79.9(3) . . . . ?
N1 C3 C4 C14 102.3(4) . . . . ?
C1 O1 C5 C4 60.8(3) . . . . ?
C1 O1 C5 C6 -174.2(3) . . . . ?
C2 N1 C3 C4 77.3(4) . . . . ?
C3 N1 C2 C1 -56.6(4) . . . . ?
C3 C4 C5 O1 20.0(4) . . . . ?
C3 C4 C5 C6 -101.3(3) . . . . ?
C3 C4 C14 C13 176.8(3) . . . . ?
C3 C4 C14 C15 -3.0(5) . . . . ?
C4 C5 C6 C7 -49.8(4) . . . . ?
C4 C14 C15 C16 -46.4(5) . . . . ?
C4 C14 C15 C20 133.5(3) . . . . ?
C5 O1 C1 C2 -99.3(3) . . . . ?
C5 C4 C14 C13 -1.0(4) . . . . ?
C5 C4 C14 C15 179.2(3) . . . . ?
C5 C6 C7 C8 -37.3(4) . . . . ?
C6 C7 C8 C9 -107.3(4) . . . . ?
C6 C7 C8 C13 72.5(4) . . . . ?
C7 C8 C9 C10 178.8(3) . . . . ?
C7 C8 C13 C12 177.4(3) . . . . ?
C7 C8 C13 C14 -5.0(5) . . . . ?
C8 C9 C10 C11 3.4(6) . . . . ?
C8 C13 C14 C4 -47.3(4) . . . . ?
C8 C13 C14 C15 132.6(3) . . . . ?
C9 C8 C13 C12 -2.7(5) . . . . ?
C9 C8 C13 C14 174.8(3) . . . . ?
C9 C10 C11 C12 -1.9(5) . . . . ?
C10 C11 C12 C13 -1.9(5) . . . . ?
C11 C12 C13 C8 4.2(5) . . . . ?
C11 C12 C13 C14 -173.4(3) . . . . ?
C12 C13 C14 C4 130.2(3) . . . . ?
C12 C13 C14 C15 -49.9(4) . . . . ?
C13 C8 C9 C10 -1.0(6) . . . . ?
C13 C14 C15 C16 133.8(3) . . . . ?
C13 C14 C15 C20 -46.4(4) . . . . ?
C14 C4 C5 O1 -162.0(3) . . . . ?
C14 C4 C5 C6 76.7(4) . . . . ?
C14 C15 C16 C17 176.9(3) . . . . ?
C14 C15 C20 C19 -177.4(3) . . . . ?
C15 C16 C17 C18 1.5(5) . . . . ?
C16 C15 C20 C19 2.5(5) . . . . ?
C16 C17 C18 C19 0.5(5) . . . . ?
C17 C18 C19 C20 -1.0(5) . . . . ?
C18 C19 C20 C15 -0.5(5) . . . . ?
C20 C15 C16 C17 -3.0(5) . . . . ?
C21 S1 N1 C2 55.0(3) . . . . ?
C21 S1 N1 C3 -82.7(3) . . . . ?
C21 C22 C23 C24 0.4(5) . . . . ?
C22 C21 C26 C25 -2.8(5) . . . . ?
C22 C23 C24 C25 -3.0(5) . . . . ?
C22 C23 C24 C27 176.3(3) . . . . ?
C23 C24 C25 C26 2.8(5) . . . . ?
C24 C25 C26 C21 0.1(5) . . . . ?
C26 C21 C22 C23 2.5(5) . . . . ?
C27 C24 C25 C26 -176.6(4) . . . . ?
